data_1574736
loop_
_publ_author_name
'Bartos, Paulina'
'Szamweber, Patrycja'
'Camargo, Bruno'
'Pietrzak, Anna'
'Kaszy\'nski, Piotr'

_publ_section_title
;
 Photochemical synthesis of carbazole-fused Blatter radicals: effective
 spin injection to the carbazole system
;
_journal_issue 26
_journal_name_full 'Chemical Science'
_journal_page_first 12139
_journal_page_last 12147
_journal_paper_doi 10.1039/D5SC01182E
_journal_volume 16
_journal_year 2025
_chemical_formula_moiety 'C25 H14 N4 O'
_chemical_formula_sum 'C25 H14 N4 O'
_chemical_formula_weight 386.40
_space_group_crystal_system monoclinic
_space_group_IT_number 14
_space_group_name_Hall '-P 2yn'
_space_group_name_H-M_alt 'P 1 21/n 1'
_atom_sites_solution_hydrogens geom
_atom_sites_solution_primary other
_audit_creation_method SHELXL-2019/3
_audit_update_record
;
2025-04-09 deposited with the CCDC.	2025-05-27 downloaded from the CCDC.
;
_cell_angle_alpha 90
_cell_angle_beta 92.652(4)
_cell_angle_gamma 90
_cell_formula_units_Z 8
_cell_length_a 7.4588(4)
_cell_length_b 23.5240(12)
_cell_length_c 19.4019(10)
_cell_measurement_reflns_used 7997
_cell_measurement_temperature 99.9(7)
_cell_measurement_theta_max 75.8130
_cell_measurement_theta_min 4.3450
_cell_volume 3400.6(3)
_computing_cell_refinement 'CrysAlisPro 1.171.40.84a (Rigaku OD, 2020)'
_computing_data_collection 'CrysAlisPro 1.171.40.84a (Rigaku OD, 2020)'
_computing_data_reduction 'CrysAlisPro 1.171.40.84a (Rigaku OD, 2020)'
_computing_structure_refinement 'SHELXL-2019/3 (Sheldrick, 2019)'
_computing_structure_solution 'SHELXT 2018/2 (Sheldrick, 2018)'
_diffrn_ambient_temperature 99.9(7)
_diffrn_measured_fraction_theta_full 0.982
_diffrn_measured_fraction_theta_max 0.982
_diffrn_measurement_device_type 'XtaLAB Synergy, Dualflex, Pilatus 300K'
_diffrn_measurement_method '\w scans'
_diffrn_radiation_type CuK\a
_diffrn_radiation_wavelength 1.54184
_diffrn_reflns_av_R_equivalents 0.1146
_diffrn_reflns_av_unetI/netI 0.0671
_diffrn_reflns_Laue_measured_fraction_full 0.982
_diffrn_reflns_Laue_measured_fraction_max 0.982
_diffrn_reflns_limit_h_max 8
_diffrn_reflns_limit_h_min -8
_diffrn_reflns_limit_k_max 28
_diffrn_reflns_limit_k_min -28
_diffrn_reflns_limit_l_max 22
_diffrn_reflns_limit_l_min -20
_diffrn_reflns_number 34713
_diffrn_reflns_point_group_measured_fraction_full 0.982
_diffrn_reflns_point_group_measured_fraction_max 0.982
_diffrn_reflns_theta_full 67.080
_diffrn_reflns_theta_max 67.080
_diffrn_reflns_theta_min 3.758
_diffrn_source 'micro-focus sealed X-ray tube'
_exptl_absorpt_coefficient_mu 0.765
_exptl_absorpt_correction_T_max 1.000
_exptl_absorpt_correction_T_min 0.593
_exptl_absorpt_correction_type gaussian
_exptl_absorpt_process_details
;
CrysAlisPro 1.171.40.84a (Rigaku Oxford Diffraction, 2020)
Numerical absorption correction based on gaussian integration over
a multifaceted crystal model
Empirical absorption correction using spherical harmonics,
implemented in SCALE3 ABSPACK scaling algorithm.
;
_exptl_crystal_colour brown
_exptl_crystal_density_diffrn 1.509
_exptl_crystal_description needle
_exptl_crystal_F_000 1600
_exptl_crystal_size_max 0.293
_exptl_crystal_size_mid 0.076
_exptl_crystal_size_min 0.025
_refine_diff_density_max 0.320
_refine_diff_density_min -0.238
_refine_diff_density_rms 0.060
_refine_ls_extinction_method none
_refine_ls_goodness_of_fit_ref 1.013
_refine_ls_hydrogen_treatment constr
_refine_ls_matrix_type full
_refine_ls_number_parameters 541
_refine_ls_number_reflns 5961
_refine_ls_number_restraints 0
_refine_ls_restrained_S_all 1.013
_refine_ls_R_factor_all 0.0948
_refine_ls_R_factor_gt 0.0616
_refine_ls_shift/su_max 0.000
_refine_ls_shift/su_mean 0.000
_refine_ls_structure_factor_coef Fsqd
_refine_ls_weighting_details 'w=1/[\s^2^(Fo^2^)+(0.0924P)^2^+0.9506P] where P=(Fo^2^+2Fc^2^)/3'
_refine_ls_weighting_scheme calc
_refine_ls_wR_factor_gt 0.1539
_refine_ls_wR_factor_ref 0.1752
_reflns_Friedel_coverage 0.000
_reflns_number_gt 4006
_reflns_number_total 5961
_reflns_threshold_expression 'I > 2\s(I)'
_cod_data_source_file d5sc01182e2.cif
_cod_data_source_block Pat_305_manual
_cod_depositor_comments 'Adding full bibliography for 1574735--1574736.cif.'
_cod_original_sg_symbol_H-M 'P 21/n'
_cod_database_code 1574736
_shelx_shelxl_version_number 2019/3
_shelx_space_group_comment
;
The symmetry employed for this shelxl refinement is uniquely defined
by the following loop, which should always be used as a source of
symmetry information in preference to the above space-group names.
They are only intended as comments.
;

loop_
_space_group_symop_operation_xyz
'x, y, z'
'-x+1/2, y+1/2, -z+1/2'
'-x, -y, -z'
'x-1/2, -y-1/2, z-1/2'

loop_
_atom_site_label
_atom_site_type_symbol
_atom_site_fract_x
_atom_site_fract_y
_atom_site_fract_z
_atom_site_U_iso_or_equiv
_atom_site_adp_type
_atom_site_occupancy
_atom_site_site_symmetry_order
_atom_site_calc_flag
_atom_site_refinement_flags_posn
_atom_site_refinement_flags_adp
_atom_site_refinement_flags_occupancy
_atom_site_disorder_assembly
_atom_site_disorder_group
C1_2 C -0.0642(4) 0.55456(12) 0.81330(15) 0.0380(7) Uani 1 1 d . . . . .
C2_2 C -0.0979(4) 0.49946(13) 0.77972(15) 0.0396(7) Uani 1 1 d . . . . .
H2_2 H -0.172041 0.498638 0.738576 0.048 Uiso 1 1 calc R U . . .
C3_2 C -0.0288(4) 0.44945(12) 0.80427(14) 0.0380(7) Uani 1 1 d . . . . .
H3_2 H -0.052453 0.415139 0.779668 0.046 Uiso 1 1 calc R U . . .
C3A_2 C 0.0784(4) 0.44856(12) 0.86660(14) 0.0349(6) Uani 1 1 d . . . . .
N4_2 N 0.1588(3) 0.40162(10) 0.89489(11) 0.0344(5) Uani 1 1 d . . . . .
N5_2 N 0.1500(3) 0.35278(10) 0.85770(12) 0.0381(6) Uani 1 1 d . . . . .
C6_2 C 0.2313(4) 0.30737(12) 0.88755(15) 0.0373(7) Uani 1 1 d . . . . .
N7_2 N 0.3089(3) 0.30353(10) 0.94975(12) 0.0400(6) Uani 1 1 d . . . . .
C7A_2 C 0.3198(4) 0.35329(12) 0.98687(14) 0.0357(7) Uani 1 1 d . . . . .
C7AA_2 C 0.2493(4) 0.40503(12) 0.95914(14) 0.0354(7) Uani 1 1 d . . . . .
C8_2 C 0.4020(4) 0.35424(13) 1.05308(15) 0.0397(7) Uani 1 1 d . . . . .
H8_2 H 0.445450 0.319958 1.073624 0.048 Uiso 1 1 calc R U . . .
C9_2 C 0.4200(4) 0.40444(13) 1.08841(15) 0.0393(7) Uani 1 1 d . . . . .
H9_2 H 0.477324 0.404315 1.133159 0.047 Uiso 1 1 calc R U . . .
C10_2 C 0.3567(4) 0.45572(12) 1.06078(14) 0.0371(7) Uani 1 1 d . . . . .
H10_2 H 0.373043 0.489943 1.086286 0.044 Uiso 1 1 calc R U . . .
C10A_2 C 0.2704(4) 0.45675(12) 0.99634(14) 0.0349(6) Uani 1 1 d . . . . .
N11_2 N 0.1971(3) 0.50584(10) 0.96410(12) 0.0342(5) Uani 1 1 d . . . . .
C11A_2 C 0.1931(4) 0.56407(12) 0.98272(14) 0.0362(7) Uani 1 1 d . . . . .
C12_2 C 0.2607(4) 0.59215(12) 1.04135(15) 0.0388(7) Uani 1 1 d . . . . .
H12_2 H 0.321143 0.572357 1.078249 0.047 Uiso 1 1 calc R U . . .
C13_2 C 0.2354(4) 0.65096(13) 1.04330(16) 0.0434(7) Uani 1 1 d . . . . .
H13_2 H 0.277720 0.671514 1.082934 0.052 Uiso 1 1 calc R U . . .
C14_2 C 0.1500(4) 0.68026(14) 0.98894(16) 0.0438(7) Uani 1 1 d . . . . .
H14_2 H 0.136988 0.720347 0.991865 0.053 Uiso 1 1 calc R U . . .
C15_2 C 0.0842(4) 0.65235(13) 0.93124(16) 0.0421(7) Uani 1 1 d . . . . .
H15_2 H 0.026827 0.672790 0.894197 0.051 Uiso 1 1 calc R U . . .
C15A_2 C 0.1029(4) 0.59316(12) 0.92767(14) 0.0363(7) Uani 1 1 d . . . . .
C15B_2 C 0.0434(4) 0.55200(12) 0.87616(14) 0.0359(6) Uani 1 1 d . . . . .
C15C_2 C 0.1067(4) 0.50058(12) 0.90117(14) 0.0347(6) Uani 1 1 d . . . . .
O13_2 O -0.1305(3) 0.59918(9) 0.78858(10) 0.0454(5) Uani 1 1 d . . . . .
C61_2 C 0.2307(4) 0.25627(12) 0.84234(15) 0.0371(7) Uani 1 1 d . . . . .
C62_2 C 0.1168(4) 0.25167(12) 0.78465(16) 0.0433(7) Uani 1 1 d . . . . .
H62_2 H 0.031144 0.280721 0.774462 0.052 Uiso 1 1 calc R U . . .
C63_2 C 0.1261(4) 0.20483(14) 0.74122(16) 0.0476(8) Uani 1 1 d . . . . .
H63_2 H 0.044889 0.201441 0.702252 0.057 Uiso 1 1 calc R U . . .
C64_2 C 0.2532(4) 0.16339(13) 0.75479(17) 0.0488(8) Uani 1 1 d . . . . .
H64_2 H 0.261830 0.131974 0.724342 0.059 Uiso 1 1 calc R U . . .
C65_2 C 0.3673(4) 0.16722(13) 0.81189(16) 0.0474(8) Uani 1 1 d . . . . .
H65_2 H 0.454249 0.138354 0.820994 0.057 Uiso 1 1 calc R U . . .
C66_2 C 0.3566(4) 0.21313(13) 0.85670(16) 0.0432(7) Uani 1 1 d . . . . .
H66_2 H 0.434195 0.215232 0.896842 0.052 Uiso 1 1 calc R U . . .
C1_1 C 0.4515(4) 0.45521(13) 0.76109(16) 0.0425(7) Uani 1 1 d . . . . .
C2_1 C 0.3692(4) 0.50844(13) 0.73484(16) 0.0447(8) Uani 1 1 d . . . . .
H2_1 H 0.345066 0.537196 0.767528 0.054 Uiso 1 1 calc R U . . .
C3_1 C 0.3259(4) 0.51927(13) 0.66841(16) 0.0422(7) Uani 1 1 d . . . . .
H3_1 H 0.270644 0.554311 0.655499 0.051 Uiso 1 1 calc R U . . .
C3A_1 C 0.3632(4) 0.47776(12) 0.61671(15) 0.0367(7) Uani 1 1 d . . . . .
N4_1 N 0.3132(3) 0.48196(10) 0.54996(12) 0.0358(6) Uani 1 1 d . . . . .
N5_1 N 0.2245(3) 0.52986(10) 0.52787(12) 0.0383(6) Uani 1 1 d . . . . .
C6_1 C 0.1772(4) 0.53221(12) 0.46085(15) 0.0351(6) Uani 1 1 d . . . . .
C61_1 C 0.0823(4) 0.58571(12) 0.43882(15) 0.0366(7) Uani 1 1 d . . . . .
C62_1 C 0.0629(4) 0.63064(13) 0.48450(16) 0.0429(7) Uani 1 1 d . . . . .
H62_1 H 0.109261 0.627717 0.530801 0.051 Uiso 1 1 calc R U . . .
C63_1 C -0.0254(4) 0.68016(13) 0.46177(16) 0.0438(7) Uani 1 1 d . . . . .
H63_1 H -0.038197 0.710931 0.492874 0.053 Uiso 1 1 calc R U . . .
C64_1 C -0.0935(4) 0.68482(13) 0.39528(16) 0.0421(7) Uani 1 1 d . . . . .
H64_1 H -0.153188 0.718658 0.380465 0.051 Uiso 1 1 calc R U . . .
C65_1 C -0.0753(4) 0.63992(13) 0.34937(16) 0.0421(7) Uani 1 1 d . . . . .
H65_1 H -0.122804 0.642844 0.303226 0.050 Uiso 1 1 calc R U . . .
C66_1 C 0.0130(4) 0.59089(13) 0.37163(15) 0.0403(7) Uani 1 1 d . . . . .
H66_1 H 0.026067 0.560324 0.340254 0.048 Uiso 1 1 calc R U . . .
N7_1 N 0.2036(3) 0.49353(10) 0.41226(12) 0.0396(6) Uani 1 1 d . . . . .
C7A_1 C 0.2919(4) 0.44484(12) 0.43492(15) 0.0377(7) Uani 1 1 d . . . . .
C7AA_1 C 0.3498(4) 0.43738(12) 0.50381(14) 0.0353(6) Uani 1 1 d . . . . .
C8_1 C 0.3269(4) 0.40157(13) 0.38767(16) 0.0440(7) Uani 1 1 d . . . . .
H8_1 H 0.286278 0.404962 0.340719 0.053 Uiso 1 1 calc R U . . .
C9_1 C 0.4204(4) 0.35432(13) 0.40993(15) 0.0423(7) Uani 1 1 d . . . . .
H9_1 H 0.446033 0.325698 0.377270 0.051 Uiso 1 1 calc R U . . .
C10_1 C 0.4789(4) 0.34663(13) 0.47800(16) 0.0428(7) Uani 1 1 d . . . . .
H10_1 H 0.543937 0.313340 0.491203 0.051 Uiso 1 1 calc R U . . .
C10A_1 C 0.4426(4) 0.38758(12) 0.52705(15) 0.0375(7) Uani 1 1 d . . . . .
N11_1 N 0.4906(3) 0.38351(10) 0.59679(12) 0.0376(6) Uani 1 1 d . . . . .
C11A_1 C 0.5608(4) 0.33910(13) 0.63935(15) 0.0392(7) Uani 1 1 d . . . . .
C12_1 C 0.6209(4) 0.28435(13) 0.62367(18) 0.0462(8) Uani 1 1 d . . . . .
H12_1 H 0.625996 0.271797 0.577265 0.055 Uiso 1 1 calc R U . . .
C13_1 C 0.6723(4) 0.24943(14) 0.67807(18) 0.0497(8) Uani 1 1 d . . . . .
H13_1 H 0.711818 0.211965 0.668588 0.060 Uiso 1 1 calc R U . . .
C14_1 C 0.6682(4) 0.26709(14) 0.74628(18) 0.0510(8) Uani 1 1 d . . . . .
H14_1 H 0.703178 0.241616 0.782450 0.061 Uiso 1 1 calc R U . . .
C15_1 C 0.6134(4) 0.32173(14) 0.76182(17) 0.0485(8) Uani 1 1 d . . . . .
H15_1 H 0.612477 0.334256 0.808350 0.058 Uiso 1 1 calc R U . . .
C15A_1 C 0.5602(4) 0.35761(13) 0.70839(16) 0.0413(7) Uani 1 1 d . . . . .
C15B_1 C 0.4916(4) 0.41503(12) 0.70761(15) 0.0391(7) Uani 1 1 d . . . . .
C15C_1 C 0.4481(4) 0.42788(13) 0.64007(15) 0.0381(7) Uani 1 1 d . . . . .
O13_1 O 0.4810(3) 0.44672(9) 0.82394(11) 0.0474(6) Uani 1 1 d . . . . .

loop_
_atom_site_aniso_label
_atom_site_aniso_U_11
_atom_site_aniso_U_22
_atom_site_aniso_U_33
_atom_site_aniso_U_23
_atom_site_aniso_U_13
_atom_site_aniso_U_12
C1_2 0.0417(16) 0.0405(17) 0.0317(17) 0.0068(13) -0.0001(12) 0.0026(13)
C2_2 0.0440(17) 0.0482(18) 0.0259(16) 0.0024(13) -0.0060(12) 0.0005(14)
C3_2 0.0440(16) 0.0378(16) 0.0317(17) 0.0004(13) -0.0024(13) -0.0013(13)
C3A_2 0.0405(15) 0.0355(15) 0.0287(16) 0.0009(12) 0.0012(12) 0.0012(12)
N4_2 0.0402(13) 0.0344(13) 0.0283(13) -0.0001(10) -0.0010(10) -0.0002(10)
N5_2 0.0438(14) 0.0331(13) 0.0372(14) -0.0028(11) -0.0013(11) -0.0004(10)
C6_2 0.0393(16) 0.0390(17) 0.0334(17) 0.0047(13) -0.0015(13) -0.0021(12)
N7_2 0.0452(14) 0.0385(14) 0.0358(15) 0.0009(11) -0.0009(11) -0.0006(11)
C7A_2 0.0393(15) 0.0352(16) 0.0325(16) 0.0000(12) -0.0006(12) -0.0001(12)
C7AA_2 0.0403(16) 0.0391(17) 0.0266(15) 0.0035(12) -0.0005(12) -0.0009(12)
C8_2 0.0423(16) 0.0401(17) 0.0362(18) 0.0062(13) -0.0025(13) 0.0029(13)
C9_2 0.0406(16) 0.0488(19) 0.0280(16) 0.0015(13) -0.0047(12) 0.0017(13)
C10_2 0.0412(16) 0.0382(16) 0.0316(17) -0.0009(13) -0.0002(12) 0.0009(13)
C10A_2 0.0342(14) 0.0388(16) 0.0315(16) 0.0037(12) -0.0007(12) -0.0023(12)
N11_2 0.0369(13) 0.0352(13) 0.0300(13) -0.0005(10) -0.0034(10) 0.0006(10)
C11A_2 0.0377(15) 0.0382(16) 0.0325(16) -0.0021(13) 0.0002(12) -0.0024(12)
C12_2 0.0393(16) 0.0399(17) 0.0370(17) 0.0018(13) -0.0017(13) 0.0012(13)
C13_2 0.0463(17) 0.0430(18) 0.0406(18) -0.0041(14) -0.0008(14) -0.0015(14)
C14_2 0.0485(18) 0.0391(17) 0.0435(19) -0.0021(14) -0.0023(14) 0.0026(14)
C15_2 0.0422(17) 0.0401(17) 0.0438(19) 0.0022(14) -0.0001(14) 0.0054(13)
C15A_2 0.0402(16) 0.0376(16) 0.0310(16) 0.0011(12) -0.0003(12) 0.0006(12)
C15B_2 0.0380(15) 0.0364(16) 0.0332(16) 0.0007(12) 0.0011(12) 0.0025(12)
C15C_2 0.0352(15) 0.0399(16) 0.0287(16) 0.0015(12) -0.0004(12) -0.0028(12)
O13_2 0.0518(13) 0.0424(12) 0.0415(12) 0.0051(10) -0.0031(10) 0.0048(10)
C61_2 0.0439(16) 0.0352(16) 0.0318(16) 0.0023(12) -0.0016(13) -0.0011(13)
C62_2 0.0535(19) 0.0321(16) 0.0439(19) 0.0042(13) -0.0035(15) -0.0009(13)
C63_2 0.057(2) 0.0448(18) 0.0393(19) 0.0010(15) -0.0123(15) -0.0024(15)
C64_2 0.063(2) 0.0403(18) 0.043(2) -0.0023(15) 0.0014(16) 0.0014(15)
C65_2 0.0550(19) 0.0387(17) 0.048(2) 0.0020(15) -0.0021(15) 0.0061(14)
C66_2 0.0483(18) 0.0444(18) 0.0365(18) 0.0016(14) -0.0046(14) -0.0020(14)
C1_1 0.0419(17) 0.0492(19) 0.0357(19) 0.0034(14) -0.0064(13) -0.0083(14)
C2_1 0.0504(18) 0.0445(18) 0.0390(19) -0.0070(14) -0.0024(14) -0.0027(14)
C3_1 0.0457(17) 0.0389(17) 0.0416(19) -0.0019(14) -0.0028(14) -0.0044(13)
C3A_1 0.0357(15) 0.0394(16) 0.0344(17) -0.0006(13) -0.0042(12) -0.0108(13)
N4_1 0.0352(13) 0.0355(13) 0.0363(15) 0.0031(11) -0.0020(10) -0.0092(10)
N5_1 0.0381(13) 0.0352(13) 0.0413(15) 0.0032(11) -0.0017(11) -0.0044(10)
C6_1 0.0334(14) 0.0397(16) 0.0323(17) -0.0003(13) 0.0016(12) -0.0113(12)
C61_1 0.0334(15) 0.0396(17) 0.0367(17) 0.0010(13) 0.0008(12) -0.0091(12)
C62_1 0.0441(17) 0.0480(18) 0.0359(18) 0.0035(14) -0.0053(13) -0.0045(14)
C63_1 0.0491(18) 0.0400(17) 0.0420(19) -0.0050(14) -0.0018(14) -0.0010(14)
C64_1 0.0396(16) 0.0392(17) 0.047(2) 0.0051(14) -0.0021(14) -0.0036(13)
C65_1 0.0372(16) 0.0482(19) 0.0400(18) 0.0035(14) -0.0069(13) -0.0066(13)
C66_1 0.0369(15) 0.0461(18) 0.0380(18) -0.0013(14) 0.0009(13) -0.0069(13)
N7_1 0.0395(13) 0.0424(15) 0.0368(15) 0.0020(11) -0.0009(11) -0.0045(11)
C7A_1 0.0375(15) 0.0388(17) 0.0368(18) 0.0021(13) 0.0014(13) -0.0052(12)
C7AA_1 0.0365(15) 0.0366(16) 0.0327(17) -0.0017(12) 0.0009(12) -0.0088(12)
C8_1 0.0513(18) 0.0485(19) 0.0321(17) 0.0006(14) -0.0002(14) -0.0051(15)
C9_1 0.0500(17) 0.0400(17) 0.0369(18) -0.0046(13) 0.0027(14) -0.0013(14)
C10_1 0.0461(17) 0.0376(17) 0.0445(19) -0.0006(14) 0.0006(14) -0.0028(13)
C10A_1 0.0352(15) 0.0396(16) 0.0376(18) 0.0012(13) -0.0016(13) -0.0096(12)
N11_1 0.0381(13) 0.0389(14) 0.0352(14) -0.0002(11) -0.0025(10) -0.0069(10)
C11A_1 0.0358(15) 0.0410(17) 0.0400(18) 0.0050(13) -0.0058(13) -0.0083(13)
C12_1 0.0465(18) 0.0428(18) 0.049(2) 0.0030(15) -0.0045(14) -0.0031(14)
C13_1 0.0461(18) 0.0434(18) 0.059(2) 0.0041(16) -0.0090(15) -0.0033(14)
C14_1 0.0499(19) 0.048(2) 0.054(2) 0.0116(17) -0.0071(16) -0.0044(15)
C15_1 0.0459(18) 0.054(2) 0.045(2) 0.0053(16) -0.0051(14) -0.0054(15)
C15A_1 0.0378(15) 0.0439(17) 0.0417(19) 0.0045(14) -0.0053(13) -0.0080(13)
C15B_1 0.0361(15) 0.0402(17) 0.0407(18) 0.0010(13) -0.0020(13) -0.0069(12)
C15C_1 0.0371(15) 0.0412(16) 0.0357(17) -0.0001(13) -0.0012(13) -0.0091(13)
O13_1 0.0514(13) 0.0562(14) 0.0342(13) 0.0010(10) -0.0038(9) -0.0046(10)

loop_
_atom_type_symbol
_atom_type_description
_atom_type_scat_dispersion_real
_atom_type_scat_dispersion_imag
_atom_type_scat_source
C C 0.0181 0.0091 'International Tables Vol C Tables 4.2.6.8 and 6.1.1.4'
H H 0.0000 0.0000 'International Tables Vol C Tables 4.2.6.8 and 6.1.1.4'
N N 0.0311 0.0180 'International Tables Vol C Tables 4.2.6.8 and 6.1.1.4'
O O 0.0492 0.0322 'International Tables Vol C Tables 4.2.6.8 and 6.1.1.4'

loop_
_geom_angle_atom_site_label_1
_geom_angle_atom_site_label_2
_geom_angle_atom_site_label_3
_geom_angle
_geom_angle_site_symmetry_1
_geom_angle_site_symmetry_3
_geom_angle_publ_flag
O13_2 C1_2 C15B_2 124.1(3) . . ?
O13_2 C1_2 C2_2 121.1(3) . . ?
C15B_2 C1_2 C2_2 114.8(2) . . ?
C3_2 C2_2 C1_2 123.6(3) . . ?
C3_2 C2_2 H2_2 118.2 . . ?
C1_2 C2_2 H2_2 118.2 . . ?
C2_2 C3_2 C3A_2 120.0(3) . . ?
C2_2 C3_2 H3_2 120.0 . . ?
C3A_2 C3_2 H3_2 120.0 . . ?
N4_2 C3A_2 C15C_2 117.4(2) . . ?
N4_2 C3A_2 C3_2 125.2(3) . . ?
C15C_2 C3A_2 C3_2 117.4(2) . . ?
N5_2 N4_2 C3A_2 117.6(2) . . ?
N5_2 N4_2 C7AA_2 122.3(2) . . ?
C3A_2 N4_2 C7AA_2 120.1(2) . . ?
C6_2 N5_2 N4_2 115.7(2) . . ?
N7_2 C6_2 N5_2 128.2(3) . . ?
N7_2 C6_2 C61_2 118.3(3) . . ?
N5_2 C6_2 C61_2 113.5(2) . . ?
C6_2 N7_2 C7A_2 115.8(2) . . ?
N7_2 C7A_2 C8_2 120.5(3) . . ?
N7_2 C7A_2 C7AA_2 121.2(2) . . ?
C8_2 C7A_2 C7AA_2 118.2(3) . . ?
N4_2 C7AA_2 C10A_2 122.8(2) . . ?
N4_2 C7AA_2 C7A_2 116.4(2) . . ?
C10A_2 C7AA_2 C7A_2 120.7(2) . . ?
C9_2 C8_2 C7A_2 120.2(3) . . ?
C9_2 C8_2 H8_2 119.9 . . ?
C7A_2 C8_2 H8_2 119.9 . . ?
C8_2 C9_2 C10_2 122.0(3) . . ?
C8_2 C9_2 H9_2 119.0 . . ?
C10_2 C9_2 H9_2 119.0 . . ?
C10A_2 C10_2 C9_2 120.0(3) . . ?
C10A_2 C10_2 H10_2 120.0 . . ?
C9_2 C10_2 H10_2 120.0 . . ?
C10_2 C10A_2 N11_2 124.8(3) . . ?
C10_2 C10A_2 C7AA_2 118.8(3) . . ?
N11_2 C10A_2 C7AA_2 116.4(2) . . ?
C15C_2 N11_2 C10A_2 119.0(2) . . ?
C15C_2 N11_2 C11A_2 107.4(2) . . ?
C10A_2 N11_2 C11A_2 133.6(2) . . ?
C12_2 C11A_2 C15A_2 122.0(3) . . ?
C12_2 C11A_2 N11_2 131.1(3) . . ?
C15A_2 C11A_2 N11_2 106.9(2) . . ?
C11A_2 C12_2 C13_2 116.6(3) . . ?
C11A_2 C12_2 H12_2 121.7 . . ?
C13_2 C12_2 H12_2 121.7 . . ?
C14_2 C13_2 C12_2 121.9(3) . . ?
C14_2 C13_2 H13_2 119.0 . . ?
C12_2 C13_2 H13_2 119.0 . . ?
C15_2 C14_2 C13_2 121.1(3) . . ?
C15_2 C14_2 H14_2 119.4 . . ?
C13_2 C14_2 H14_2 119.4 . . ?
C14_2 C15_2 C15A_2 119.0(3) . . ?
C14_2 C15_2 H15_2 120.5 . . ?
C15A_2 C15_2 H15_2 120.5 . . ?
C15_2 C15A_2 C11A_2 119.3(3) . . ?
C15_2 C15A_2 C15B_2 132.2(3) . . ?
C11A_2 C15A_2 C15B_2 108.6(3) . . ?
C15C_2 C15B_2 C1_2 120.5(3) . . ?
C15C_2 C15B_2 C15A_2 104.8(2) . . ?
C1_2 C15B_2 C15A_2 134.7(3) . . ?
N11_2 C15C_2 C15B_2 112.3(2) . . ?
N11_2 C15C_2 C3A_2 124.0(3) . . ?
C15B_2 C15C_2 C3A_2 123.6(3) . . ?
C62_2 C61_2 C66_2 119.1(3) . . ?
C62_2 C61_2 C6_2 121.8(3) . . ?
C66_2 C61_2 C6_2 119.0(3) . . ?
C61_2 C62_2 C63_2 120.5(3) . . ?
C61_2 C62_2 H62_2 119.7 . . ?
C63_2 C62_2 H62_2 119.7 . . ?
C64_2 C63_2 C62_2 119.9(3) . . ?
C64_2 C63_2 H63_2 120.1 . . ?
C62_2 C63_2 H63_2 120.1 . . ?
C65_2 C64_2 C63_2 120.3(3) . . ?
C65_2 C64_2 H64_2 119.8 . . ?
C63_2 C64_2 H64_2 119.8 . . ?
C64_2 C65_2 C66_2 120.4(3) . . ?
C64_2 C65_2 H65_2 119.8 . . ?
C66_2 C65_2 H65_2 119.8 . . ?
C65_2 C66_2 C61_2 119.7(3) . . ?
C65_2 C66_2 H66_2 120.2 . . ?
C61_2 C66_2 H66_2 120.2 . . ?
O13_1 C1_1 C15B_1 124.4(3) . . ?
O13_1 C1_1 C2_1 121.8(3) . . ?
C15B_1 C1_1 C2_1 113.8(3) . . ?
C3_1 C2_1 C1_1 124.9(3) . . ?
C3_1 C2_1 H2_1 117.6 . . ?
C1_1 C2_1 H2_1 117.6 . . ?
C2_1 C3_1 C3A_1 119.8(3) . . ?
C2_1 C3_1 H3_1 120.1 . . ?
C3A_1 C3_1 H3_1 120.1 . . ?
N4_1 C3A_1 C15C_1 118.6(3) . . ?
N4_1 C3A_1 C3_1 125.0(3) . . ?
C15C_1 C3A_1 C3_1 116.3(3) . . ?
C3A_1 N4_1 N5_1 118.4(2) . . ?
C3A_1 N4_1 C7AA_1 120.4(2) . . ?
N5_1 N4_1 C7AA_1 121.2(2) . . ?
C6_1 N5_1 N4_1 116.3(2) . . ?
N7_1 C6_1 N5_1 128.4(3) . . ?
N7_1 C6_1 C61_1 117.1(2) . . ?
N5_1 C6_1 C61_1 114.5(2) . . ?
C66_1 C61_1 C62_1 119.2(3) . . ?
C66_1 C61_1 C6_1 119.6(3) . . ?
C62_1 C61_1 C6_1 121.2(3) . . ?
C61_1 C62_1 C63_1 119.5(3) . . ?
C61_1 C62_1 H62_1 120.2 . . ?
C63_1 C62_1 H62_1 120.2 . . ?
C64_1 C63_1 C62_1 120.8(3) . . ?
C64_1 C63_1 H63_1 119.6 . . ?
C62_1 C63_1 H63_1 119.6 . . ?
C63_1 C64_1 C65_1 119.9(3) . . ?
C63_1 C64_1 H64_1 120.0 . . ?
C65_1 C64_1 H64_1 120.0 . . ?
C66_1 C65_1 C64_1 119.4(3) . . ?
C66_1 C65_1 H65_1 120.3 . . ?
C64_1 C65_1 H65_1 120.3 . . ?
C61_1 C66_1 C65_1 121.1(3) . . ?
C61_1 C66_1 H66_1 119.4 . . ?
C65_1 C66_1 H66_1 119.4 . . ?
C6_1 N7_1 C7A_1 115.1(2) . . ?
N7_1 C7A_1 C7AA_1 122.0(3) . . ?
N7_1 C7A_1 C8_1 119.6(3) . . ?
C7AA_1 C7A_1 C8_1 118.4(3) . . ?
C7A_1 C7AA_1 N4_1 116.9(3) . . ?
C7A_1 C7AA_1 C10A_1 122.1(3) . . ?
N4_1 C7AA_1 C10A_1 121.0(2) . . ?
C9_1 C8_1 C7A_1 119.3(3) . . ?
C9_1 C8_1 H8_1 120.3 . . ?
C7A_1 C8_1 H8_1 120.3 . . ?
C8_1 C9_1 C10_1 122.7(3) . . ?
C8_1 C9_1 H9_1 118.7 . . ?
C10_1 C9_1 H9_1 118.7 . . ?
C9_1 C10_1 C10A_1 120.0(3) . . ?
C9_1 C10_1 H10_1 120.0 . . ?
C10A_1 C10_1 H10_1 120.0 . . ?
N11_1 C10A_1 C10_1 124.8(3) . . ?
N11_1 C10A_1 C7AA_1 117.7(3) . . ?
C10_1 C10A_1 C7AA_1 117.4(3) . . ?
C15C_1 N11_1 C10A_1 118.9(2) . . ?
C15C_1 N11_1 C11A_1 106.9(2) . . ?
C10A_1 N11_1 C11A_1 133.7(3) . . ?
C12_1 C11A_1 C15A_1 120.4(3) . . ?
C12_1 C11A_1 N11_1 131.6(3) . . ?
C15A_1 C11A_1 N11_1 108.0(3) . . ?
C13_1 C12_1 C11A_1 117.5(3) . . ?
C13_1 C12_1 H12_1 121.2 . . ?
C11A_1 C12_1 H12_1 121.2 . . ?
C12_1 C13_1 C14_1 122.3(3) . . ?
C12_1 C13_1 H13_1 118.9 . . ?
C14_1 C13_1 H13_1 118.9 . . ?
C15_1 C14_1 C13_1 120.3(3) . . ?
C15_1 C14_1 H14_1 119.9 . . ?
C13_1 C14_1 H14_1 119.9 . . ?
C15A_1 C15_1 C14_1 118.8(3) . . ?
C15A_1 C15_1 H15_1 120.6 . . ?
C14_1 C15_1 H15_1 120.6 . . ?
C15_1 C15A_1 C11A_1 120.8(3) . . ?
C15_1 C15A_1 C15B_1 132.0(3) . . ?
C11A_1 C15A_1 C15B_1 107.2(3) . . ?
C15C_1 C15B_1 C15A_1 106.5(3) . . ?
C15C_1 C15B_1 C1_1 119.7(3) . . ?
C15A_1 C15B_1 C1_1 133.6(3) . . ?
C15B_1 C15C_1 N11_1 111.3(3) . . ?
C15B_1 C15C_1 C3A_1 125.4(3) . . ?
N11_1 C15C_1 C3A_1 123.3(3) . . ?

loop_
_geom_bond_atom_site_label_1
_geom_bond_atom_site_label_2
_geom_bond_distance
_geom_bond_site_symmetry_2
_geom_bond_publ_flag
C1_2 O13_2 1.247(3) . ?
C1_2 C15B_2 1.430(4) . ?
C1_2 C2_2 1.467(4) . ?
C2_2 C3_2 1.362(4) . ?
C2_2 H2_2 0.9500 . ?
C3_2 C3A_2 1.419(4) . ?
C3_2 H3_2 0.9500 . ?
C3A_2 N4_2 1.360(3) . ?
C3A_2 C15C_2 1.407(4) . ?
N4_2 N5_2 1.357(3) . ?
N4_2 C7AA_2 1.392(3) . ?
N5_2 C6_2 1.346(4) . ?
C6_2 N7_2 1.317(4) . ?
C6_2 C61_2 1.488(4) . ?
N7_2 C7A_2 1.375(4) . ?
C7A_2 C8_2 1.398(4) . ?
C7A_2 C7AA_2 1.422(4) . ?
C7AA_2 C10A_2 1.420(4) . ?
C8_2 C9_2 1.369(4) . ?
C8_2 H8_2 0.9500 . ?
C9_2 C10_2 1.393(4) . ?
C9_2 H9_2 0.9500 . ?
C10_2 C10A_2 1.380(4) . ?
C10_2 H10_2 0.9500 . ?
C10A_2 N11_2 1.412(3) . ?
N11_2 C15C_2 1.373(3) . ?
N11_2 C11A_2 1.417(4) . ?
C11A_2 C12_2 1.390(4) . ?
C11A_2 C15A_2 1.413(4) . ?
C12_2 C13_2 1.397(4) . ?
C12_2 H12_2 0.9500 . ?
C13_2 C14_2 1.390(4) . ?
C13_2 H13_2 0.9500 . ?
C14_2 C15_2 1.369(4) . ?
C14_2 H14_2 0.9500 . ?
C15_2 C15A_2 1.401(4) . ?
C15_2 H15_2 0.9500 . ?
C15A_2 C15B_2 1.447(4) . ?
C15B_2 C15C_2 1.378(4) . ?
C61_2 C62_2 1.378(4) . ?
C61_2 C66_2 1.402(4) . ?
C62_2 C63_2 1.391(4) . ?
C62_2 H62_2 0.9500 . ?
C63_2 C64_2 1.377(4) . ?
C63_2 H63_2 0.9500 . ?
C64_2 C65_2 1.368(4) . ?
C64_2 H64_2 0.9500 . ?
C65_2 C66_2 1.391(4) . ?
C65_2 H65_2 0.9500 . ?
C66_2 H66_2 0.9500 . ?
C1_1 O13_1 1.245(3) . ?
C1_1 C15B_1 1.445(4) . ?
C1_1 C2_1 1.475(4) . ?
C2_1 C3_1 1.339(4) . ?
C2_1 H2_1 0.9500 . ?
C3_1 C3A_1 1.436(4) . ?
C3_1 H3_1 0.9500 . ?
C3A_1 N4_1 1.335(3) . ?
C3A_1 C15C_1 1.399(4) . ?
N4_1 N5_1 1.366(3) . ?
N4_1 C7AA_1 1.414(4) . ?
N5_1 C6_1 1.333(4) . ?
C6_1 N7_1 1.332(4) . ?
C6_1 C61_1 1.496(4) . ?
C61_1 C66_1 1.385(4) . ?
C61_1 C62_1 1.391(4) . ?
C62_1 C63_1 1.400(4) . ?
C62_1 H62_1 0.9500 . ?
C63_1 C64_1 1.369(4) . ?
C63_1 H63_1 0.9500 . ?
C64_1 C65_1 1.392(4) . ?
C64_1 H64_1 0.9500 . ?
C65_1 C66_1 1.387(4) . ?
C65_1 H65_1 0.9500 . ?
C66_1 H66_1 0.9500 . ?
N7_1 C7A_1 1.383(4) . ?
C7A_1 C7AA_1 1.397(4) . ?
C7A_1 C8_1 1.402(4) . ?
C7AA_1 C10A_1 1.424(4) . ?
C8_1 C9_1 1.371(4) . ?
C8_1 H8_1 0.9500 . ?
C9_1 C10_1 1.384(4) . ?
C9_1 H9_1 0.9500 . ?
C10_1 C10A_1 1.390(4) . ?
C10_1 H10_1 0.9500 . ?
C10A_1 N11_1 1.387(4) . ?
N11_1 C15C_1 1.385(4) . ?
N11_1 C11A_1 1.417(4) . ?
C11A_1 C12_1 1.402(4) . ?
C11A_1 C15A_1 1.409(4) . ?
C12_1 C13_1 1.378(4) . ?
C12_1 H12_1 0.9500 . ?
C13_1 C14_1 1.389(5) . ?
C13_1 H13_1 0.9500 . ?
C14_1 C15_1 1.386(5) . ?
C14_1 H14_1 0.9500 . ?
C15_1 C15A_1 1.381(4) . ?
C15_1 H15_1 0.9500 . ?
C15A_1 C15B_1 1.444(4) . ?
C15B_1 C15C_1 1.369(4) . ?

loop_
_geom_torsion_atom_site_label_1
_geom_torsion_atom_site_label_2
_geom_torsion_atom_site_label_3
_geom_torsion_atom_site_label_4
_geom_torsion
_geom_torsion_site_symmetry_1
_geom_torsion_site_symmetry_2
_geom_torsion_site_symmetry_3
_geom_torsion_site_symmetry_4
_geom_torsion_publ_flag
O13_2 C1_2 C2_2 C3_2 179.9(3) . . . . ?
C15B_2 C1_2 C2_2 C3_2 -2.1(4) . . . . ?
C1_2 C2_2 C3_2 C3A_2 1.8(5) . . . . ?
C2_2 C3_2 C3A_2 N4_2 -177.9(3) . . . . ?
C2_2 C3_2 C3A_2 C15C_2 0.8(4) . . . . ?
C15C_2 C3A_2 N4_2 N5_2 -172.2(2) . . . . ?
C3_2 C3A_2 N4_2 N5_2 6.4(4) . . . . ?
C15C_2 C3A_2 N4_2 C7AA_2 6.4(4) . . . . ?
C3_2 C3A_2 N4_2 C7AA_2 -174.9(3) . . . . ?
C3A_2 N4_2 N5_2 C6_2 180.0(2) . . . . ?
C7AA_2 N4_2 N5_2 C6_2 1.4(4) . . . . ?
N4_2 N5_2 C6_2 N7_2 4.4(4) . . . . ?
N4_2 N5_2 C6_2 C61_2 -175.2(2) . . . . ?
N5_2 C6_2 N7_2 C7A_2 -5.3(4) . . . . ?
C61_2 C6_2 N7_2 C7A_2 174.3(3) . . . . ?
C6_2 N7_2 C7A_2 C8_2 -179.1(3) . . . . ?
C6_2 N7_2 C7A_2 C7AA_2 0.6(4) . . . . ?
N5_2 N4_2 C7AA_2 C10A_2 175.4(3) . . . . ?
C3A_2 N4_2 C7AA_2 C10A_2 -3.2(4) . . . . ?
N5_2 N4_2 C7AA_2 C7A_2 -5.2(4) . . . . ?
C3A_2 N4_2 C7AA_2 C7A_2 176.2(2) . . . . ?
N7_2 C7A_2 C7AA_2 N4_2 4.2(4) . . . . ?
C8_2 C7A_2 C7AA_2 N4_2 -176.1(2) . . . . ?
N7_2 C7A_2 C7AA_2 C10A_2 -176.4(3) . . . . ?
C8_2 C7A_2 C7AA_2 C10A_2 3.3(4) . . . . ?
N7_2 C7A_2 C8_2 C9_2 176.9(3) . . . . ?
C7AA_2 C7A_2 C8_2 C9_2 -2.8(4) . . . . ?
C7A_2 C8_2 C9_2 C10_2 0.7(5) . . . . ?
C8_2 C9_2 C10_2 C10A_2 1.0(5) . . . . ?
C9_2 C10_2 C10A_2 N11_2 178.3(3) . . . . ?
C9_2 C10_2 C10A_2 C7AA_2 -0.5(4) . . . . ?
N4_2 C7AA_2 C10A_2 C10_2 177.7(3) . . . . ?
C7A_2 C7AA_2 C10A_2 C10_2 -1.6(4) . . . . ?
N4_2 C7AA_2 C10A_2 N11_2 -1.2(4) . . . . ?
C7A_2 C7AA_2 C10A_2 N11_2 179.4(3) . . . . ?
C10_2 C10A_2 N11_2 C15C_2 -176.8(3) . . . . ?
C7AA_2 C10A_2 N11_2 C15C_2 2.0(4) . . . . ?
C10_2 C10A_2 N11_2 C11A_2 2.8(5) . . . . ?
C7AA_2 C10A_2 N11_2 C11A_2 -178.3(3) . . . . ?
C15C_2 N11_2 C11A_2 C12_2 178.5(3) . . . . ?
C10A_2 N11_2 C11A_2 C12_2 -1.1(5) . . . . ?
C15C_2 N11_2 C11A_2 C15A_2 -1.9(3) . . . . ?
C10A_2 N11_2 C11A_2 C15A_2 178.4(3) . . . . ?
C15A_2 C11A_2 C12_2 C13_2 -0.1(4) . . . . ?
N11_2 C11A_2 C12_2 C13_2 179.3(3) . . . . ?
C11A_2 C12_2 C13_2 C14_2 -1.2(4) . . . . ?
C12_2 C13_2 C14_2 C15_2 1.0(5) . . . . ?
C13_2 C14_2 C15_2 C15A_2 0.5(5) . . . . ?
C14_2 C15_2 C15A_2 C11A_2 -1.7(4) . . . . ?
C14_2 C15_2 C15A_2 C15B_2 177.4(3) . . . . ?
C12_2 C11A_2 C15A_2 C15_2 1.6(4) . . . . ?
N11_2 C11A_2 C15A_2 C15_2 -178.0(3) . . . . ?
C12_2 C11A_2 C15A_2 C15B_2 -177.8(3) . . . . ?
N11_2 C11A_2 C15A_2 C15B_2 2.7(3) . . . . ?
O13_2 C1_2 C15B_2 C15C_2 177.8(3) . . . . ?
C2_2 C1_2 C15B_2 C15C_2 -0.2(4) . . . . ?
O13_2 C1_2 C15B_2 C15A_2 1.7(5) . . . . ?
C2_2 C1_2 C15B_2 C15A_2 -176.3(3) . . . . ?
C15_2 C15A_2 C15B_2 C15C_2 178.4(3) . . . . ?
C11A_2 C15A_2 C15B_2 C15C_2 -2.4(3) . . . . ?
C15_2 C15A_2 C15B_2 C1_2 -5.1(6) . . . . ?
C11A_2 C15A_2 C15B_2 C1_2 174.1(3) . . . . ?
C10A_2 N11_2 C15C_2 C15B_2 -179.8(2) . . . . ?
C11A_2 N11_2 C15C_2 C15B_2 0.5(3) . . . . ?
C10A_2 N11_2 C15C_2 C3A_2 1.4(4) . . . . ?
C11A_2 N11_2 C15C_2 C3A_2 -178.3(3) . . . . ?
C1_2 C15B_2 C15C_2 N11_2 -175.9(2) . . . . ?
C15A_2 C15B_2 C15C_2 N11_2 1.2(3) . . . . ?
C1_2 C15B_2 C15C_2 C3A_2 2.8(4) . . . . ?
C15A_2 C15B_2 C15C_2 C3A_2 179.9(3) . . . . ?
N4_2 C3A_2 C15C_2 N11_2 -5.7(4) . . . . ?
C3_2 C3A_2 C15C_2 N11_2 175.5(3) . . . . ?
N4_2 C3A_2 C15C_2 C15B_2 175.6(3) . . . . ?
C3_2 C3A_2 C15C_2 C15B_2 -3.1(4) . . . . ?
N7_2 C6_2 C61_2 C62_2 163.5(3) . . . . ?
N5_2 C6_2 C61_2 C62_2 -16.9(4) . . . . ?
N7_2 C6_2 C61_2 C66_2 -20.2(4) . . . . ?
N5_2 C6_2 C61_2 C66_2 159.5(3) . . . . ?
C66_2 C61_2 C62_2 C63_2 0.1(5) . . . . ?
C6_2 C61_2 C62_2 C63_2 176.4(3) . . . . ?
C61_2 C62_2 C63_2 C64_2 -1.7(5) . . . . ?
C62_2 C63_2 C64_2 C65_2 1.9(5) . . . . ?
C63_2 C64_2 C65_2 C66_2 -0.3(5) . . . . ?
C64_2 C65_2 C66_2 C61_2 -1.4(5) . . . . ?
C62_2 C61_2 C66_2 C65_2 1.5(5) . . . . ?
C6_2 C61_2 C66_2 C65_2 -175.0(3) . . . . ?
O13_1 C1_1 C2_1 C3_1 -176.7(3) . . . . ?
C15B_1 C1_1 C2_1 C3_1 2.9(4) . . . . ?
C1_1 C2_1 C3_1 C3A_1 -1.4(5) . . . . ?
C2_1 C3_1 C3A_1 N4_1 174.3(3) . . . . ?
C2_1 C3_1 C3A_1 C15C_1 -1.3(4) . . . . ?
C15C_1 C3A_1 N4_1 N5_1 177.6(2) . . . . ?
C3_1 C3A_1 N4_1 N5_1 2.1(4) . . . . ?
C15C_1 C3A_1 N4_1 C7AA_1 -1.6(4) . . . . ?
C3_1 C3A_1 N4_1 C7AA_1 -177.1(3) . . . . ?
C3A_1 N4_1 N5_1 C6_1 -180.0(2) . . . . ?
C7AA_1 N4_1 N5_1 C6_1 -0.8(4) . . . . ?
N4_1 N5_1 C6_1 N7_1 0.7(4) . . . . ?
N4_1 N5_1 C6_1 C61_1 -179.3(2) . . . . ?
N7_1 C6_1 C61_1 C66_1 5.6(4) . . . . ?
N5_1 C6_1 C61_1 C66_1 -174.4(2) . . . . ?
N7_1 C6_1 C61_1 C62_1 -174.1(3) . . . . ?
N5_1 C6_1 C61_1 C62_1 5.8(4) . . . . ?
C66_1 C61_1 C62_1 C63_1 -0.2(4) . . . . ?
C6_1 C61_1 C62_1 C63_1 179.5(3) . . . . ?
C61_1 C62_1 C63_1 C64_1 0.3(5) . . . . ?
C62_1 C63_1 C64_1 C65_1 0.0(5) . . . . ?
C63_1 C64_1 C65_1 C66_1 -0.3(4) . . . . ?
C62_1 C61_1 C66_1 C65_1 -0.1(4) . . . . ?
C6_1 C61_1 C66_1 C65_1 -179.8(3) . . . . ?
C64_1 C65_1 C66_1 C61_1 0.4(4) . . . . ?
N5_1 C6_1 N7_1 C7A_1 0.0(4) . . . . ?
C61_1 C6_1 N7_1 C7A_1 179.9(2) . . . . ?
C6_1 N7_1 C7A_1 C7AA_1 -0.5(4) . . . . ?
C6_1 N7_1 C7A_1 C8_1 -179.7(3) . . . . ?
N7_1 C7A_1 C7AA_1 N4_1 0.4(4) . . . . ?
C8_1 C7A_1 C7AA_1 N4_1 179.6(3) . . . . ?
N7_1 C7A_1 C7AA_1 C10A_1 -179.2(3) . . . . ?
C8_1 C7A_1 C7AA_1 C10A_1 0.1(4) . . . . ?
C3A_1 N4_1 C7AA_1 C7A_1 179.5(2) . . . . ?
N5_1 N4_1 C7AA_1 C7A_1 0.3(4) . . . . ?
C3A_1 N4_1 C7AA_1 C10A_1 -1.0(4) . . . . ?
N5_1 N4_1 C7AA_1 C10A_1 179.9(2) . . . . ?
N7_1 C7A_1 C8_1 C9_1 177.6(3) . . . . ?
C7AA_1 C7A_1 C8_1 C9_1 -1.7(4) . . . . ?
C7A_1 C8_1 C9_1 C10_1 1.6(5) . . . . ?
C8_1 C9_1 C10_1 C10A_1 0.4(5) . . . . ?
C9_1 C10_1 C10A_1 N11_1 178.2(3) . . . . ?
C9_1 C10_1 C10A_1 C7AA_1 -2.0(4) . . . . ?
C7A_1 C7AA_1 C10A_1 N11_1 -178.4(2) . . . . ?
N4_1 C7AA_1 C10A_1 N11_1 2.1(4) . . . . ?
C7A_1 C7AA_1 C10A_1 C10_1 1.8(4) . . . . ?
N4_1 C7AA_1 C10A_1 C10_1 -177.8(2) . . . . ?
C10_1 C10A_1 N11_1 C15C_1 179.2(3) . . . . ?
C7AA_1 C10A_1 N11_1 C15C_1 -0.7(4) . . . . ?
C10_1 C10A_1 N11_1 C11A_1 -9.6(5) . . . . ?
C7AA_1 C10A_1 N11_1 C11A_1 170.6(3) . . . . ?
C15C_1 N11_1 C11A_1 C12_1 178.3(3) . . . . ?
C10A_1 N11_1 C11A_1 C12_1 6.3(5) . . . . ?
C15C_1 N11_1 C11A_1 C15A_1 -0.2(3) . . . . ?
C10A_1 N11_1 C11A_1 C15A_1 -172.2(3) . . . . ?
C15A_1 C11A_1 C12_1 C13_1 2.2(4) . . . . ?
N11_1 C11A_1 C12_1 C13_1 -176.1(3) . . . . ?
C11A_1 C12_1 C13_1 C14_1 -0.9(5) . . . . ?
C12_1 C13_1 C14_1 C15_1 -0.8(5) . . . . ?
C13_1 C14_1 C15_1 C15A_1 1.2(5) . . . . ?
C14_1 C15_1 C15A_1 C11A_1 0.2(4) . . . . ?
C14_1 C15_1 C15A_1 C15B_1 177.6(3) . . . . ?
C12_1 C11A_1 C15A_1 C15_1 -2.0(4) . . . . ?
N11_1 C11A_1 C15A_1 C15_1 176.7(3) . . . . ?
C12_1 C11A_1 C15A_1 C15B_1 -179.9(3) . . . . ?
N11_1 C11A_1 C15A_1 C15B_1 -1.2(3) . . . . ?
C15_1 C15A_1 C15B_1 C15C_1 -175.4(3) . . . . ?
C11A_1 C15A_1 C15B_1 C15C_1 2.2(3) . . . . ?
C15_1 C15A_1 C15B_1 C1_1 -1.1(6) . . . . ?
C11A_1 C15A_1 C15B_1 C1_1 176.6(3) . . . . ?
O13_1 C1_1 C15B_1 C15C_1 177.8(3) . . . . ?
C2_1 C1_1 C15B_1 C15C_1 -1.8(4) . . . . ?
O13_1 C1_1 C15B_1 C15A_1 4.1(5) . . . . ?
C2_1 C1_1 C15B_1 C15A_1 -175.5(3) . . . . ?
C15A_1 C15B_1 C15C_1 N11_1 -2.4(3) . . . . ?
C1_1 C15B_1 C15C_1 N11_1 -177.7(2) . . . . ?
C15A_1 C15B_1 C15C_1 C3A_1 174.5(3) . . . . ?
C1_1 C15B_1 C15C_1 C3A_1 -0.8(4) . . . . ?
C10A_1 N11_1 C15C_1 C15B_1 175.1(2) . . . . ?
C11A_1 N11_1 C15C_1 C15B_1 1.7(3) . . . . ?
C10A_1 N11_1 C15C_1 C3A_1 -1.9(4) . . . . ?
C11A_1 N11_1 C15C_1 C3A_1 -175.3(3) . . . . ?
N4_1 C3A_1 C15C_1 C15B_1 -173.5(3) . . . . ?
C3_1 C3A_1 C15C_1 C15B_1 2.5(4) . . . . ?
N4_1 C3A_1 C15C_1 N11_1 3.1(4) . . . . ?
C3_1 C3A_1 C15C_1 N11_1 179.0(3) . . . . ?
